data_4511370
loop_
_publ_author_name
'Kodama, Koichi'
'Shitara, Hiroaki'
'Hirose, Takuji'

_publ_section_title
;
 Chirality Switching in Optical Resolution of Mandelic Acid in C1--C4
 Alcohols: Elucidation of Solvent Effects Based on X-ray Crystal
 Structures of Diastereomeric Salts
;
_journal_issue 7
_journal_name_full 'Crystal Growth &amp; Design'
_journal_page_first 3549
_journal_paper_doi 10.1021/cg500483p
_journal_volume 14
_journal_year 2014
_chemical_absolute_configuration syn
_chemical_formula_sum 'C26 H33 N O5'
_chemical_formula_weight 439.53
_chemical_name_systematic
; 
 ? 
;
_space_group_IT_number 19
_symmetry_cell_setting orthorhombic
_symmetry_space_group_name_Hall 'P 2ac 2ab'
_symmetry_space_group_name_H-M 'P 21 21 21'
_atom_sites_solution_hydrogens geom
_atom_sites_solution_primary direct
_atom_sites_solution_secondary difmap
_audit_creation_method SHELXL-97
_cell_angle_alpha 90.00
_cell_angle_beta 90.00
_cell_angle_gamma 90.00
_cell_formula_units_Z 4
_cell_length_a 5.9155(8)
_cell_length_b 16.456(2)
_cell_length_c 24.607(3)
_cell_measurement_temperature 150(2)
_cell_volume 2395.4(5)
_computing_structure_refinement 'SHELXL-97 (Sheldrick, 1997)'
_computing_structure_solution 'SHELXS-97 (Sheldrick, 1990)'
_diffrn_ambient_temperature 150(2)
_diffrn_measured_fraction_theta_full 0.993
_diffrn_measured_fraction_theta_max 0.993
_diffrn_measurement_device_type CCD
_diffrn_measurement_method \w
_diffrn_radiation_monochromator graphite
_diffrn_radiation_source 'fine-focus sealed tube'
_diffrn_radiation_type MoK\a
_diffrn_radiation_wavelength 0.71073
_diffrn_reflns_av_R_equivalents 0.1414
_diffrn_reflns_av_sigmaI/netI 0.0936
_diffrn_reflns_limit_h_max 7
_diffrn_reflns_limit_h_min -6
_diffrn_reflns_limit_k_max 19
_diffrn_reflns_limit_k_min -13
_diffrn_reflns_limit_l_max 28
_diffrn_reflns_limit_l_min -28
_diffrn_reflns_number 11427
_diffrn_reflns_theta_full 25.00
_diffrn_reflns_theta_max 25.00
_diffrn_reflns_theta_min 1.49
_exptl_absorpt_coefficient_mu 0.084
_exptl_absorpt_correction_T_max 0.9958
_exptl_absorpt_correction_T_min 0.8496
_exptl_absorpt_correction_type multi-scan
_exptl_crystal_colour colorless
_exptl_crystal_density_diffrn 1.219
_exptl_crystal_density_method 'not measured'
_exptl_crystal_description needle
_exptl_crystal_F_000 944
_exptl_crystal_size_max 0.90
_exptl_crystal_size_mid 0.07
_exptl_crystal_size_min 0.05
_refine_diff_density_max 0.425
_refine_diff_density_min -0.431
_refine_diff_density_rms 0.063
_refine_ls_abs_structure_details 'Flack H D (1983), Acta Cryst. A39, 876-881'
_refine_ls_abs_structure_Flack 0.1(18)
_refine_ls_extinction_method none
_refine_ls_goodness_of_fit_ref 1.024
_refine_ls_hydrogen_treatment mixed
_refine_ls_matrix_type full
_refine_ls_number_parameters 315
_refine_ls_number_reflns 4174
_refine_ls_number_restraints 0
_refine_ls_restrained_S_all 1.024
_refine_ls_R_factor_all 0.0749
_refine_ls_R_factor_gt 0.0685
_refine_ls_shift/su_max 0.001
_refine_ls_shift/su_mean 0.000
_refine_ls_structure_factor_coef Fsqd
_refine_ls_weighting_details 'calc w=1/[\s^2^(Fo^2^)+(0.1032P)^2^+1.2397P] where P=(Fo^2^+2Fc^2^)/3'
_refine_ls_weighting_scheme calc
_refine_ls_wR_factor_gt 0.1890
_refine_ls_wR_factor_ref 0.1955
_reflns_number_gt 3742
_reflns_number_total 4174
_reflns_threshold_expression >2sigma(I)
_cod_data_source_file (S)-MA_(1R2S)-ADPE_2BuOH.CIF
_cod_data_source_block (S)-MA_(1R,2S)-ADPE_sBuOH
_cod_depositor_comments 'Adding full bibliography for 4511364--4511381.cif.'
_cod_original_cell_volume 2395.4(6)
_cod_original_sg_symbol_H-M P212121
_cod_database_code 4511370

loop_
_symmetry_equiv_pos_as_xyz
'x, y, z'
'-x+1/2, -y, z+1/2'
'x+1/2, -y+1/2, -z'
'-x, y+1/2, -z+1/2'

loop_
_atom_site_label
_atom_site_type_symbol
_atom_site_fract_x
_atom_site_fract_y
_atom_site_fract_z
_atom_site_U_iso_or_equiv
_atom_site_adp_type
_atom_site_occupancy
_atom_site_symmetry_multiplicity
_atom_site_calc_flag
_atom_site_refinement_flags
_atom_site_disorder_assembly
_atom_site_disorder_group
O1 O 1.1194(4) -0.15316(13) 0.04424(9) 0.0396(5) Uani 1 1 d . . .
H19 H 1.1373 -0.1698 0.0123 0.059 Uiso 1 1 calc R . .
N1 N 0.7143(6) -0.07782(16) -0.01474(12) 0.0397(6) Uani 1 1 d . . .
O3 O 0.7164(4) -0.23153(15) 0.03738(10) 0.0478(6) Uani 1 1 d . . .
O4 O 0.8708(5) -0.34269(14) 0.07212(13) 0.0609(8) Uani 1 1 d . . .
O5 O 0.3564(4) -0.01234(13) 0.05490(10) 0.0446(6) Uani 1 1 d . . .
H20 H 0.3060 -0.0601 0.0549 0.067 Uiso 1 1 calc R . .
C47 C 0.7359(5) -0.00330(17) 0.01956(11) 0.0326(6) Uani 1 1 d . . .
H1 H 0.8963 -0.0001 0.0322 0.039 Uiso 1 1 calc R . .
C7 C 0.8423(6) 0.13557(19) -0.01206(14) 0.0440(8) Uani 1 1 d . . .
H2 H 0.9767 0.1304 0.0088 0.053 Uiso 1 1 calc R . .
C8 C 0.6880(5) 0.07237(17) -0.01326(12) 0.0333(6) Uani 1 1 d . . .
C9 C 0.4940(6) 0.08050(19) -0.04442(14) 0.0420(7) Uani 1 1 d . . .
H3 H 0.3873 0.0374 -0.0459 0.050 Uiso 1 1 calc R . .
C10 C 1.0787(6) -0.22111(19) 0.07944(12) 0.0380(7) Uani 1 1 d . . .
H4 H 1.2128 -0.2581 0.0779 0.046 Uiso 1 1 calc R . .
C11 C 1.0559(6) -0.18901(19) 0.13695(13) 0.0387(7) Uani 1 1 d . . .
C12 C 0.8726(6) -0.26800(19) 0.06143(12) 0.0397(7) Uani 1 1 d . . .
C13 C 0.5863(5) -0.01317(18) 0.07012(13) 0.0372(7) Uani 1 1 d . . .
H5 H 0.6203 -0.0672 0.0868 0.045 Uiso 1 1 calc R . .
C14 C 0.6388(6) 0.05178(19) 0.11149(12) 0.0383(7) Uani 1 1 d . . .
C15 C 0.4883(7) 0.1155(2) 0.12057(15) 0.0528(9) Uani 1 1 d . . .
H6 H 0.3477 0.1171 0.1020 0.063 Uiso 1 1 calc R . .
C16 C 0.6107(7) 0.2141(2) -0.07196(16) 0.0536(9) Uani 1 1 d . . .
H7 H 0.5850 0.2624 -0.0923 0.064 Uiso 1 1 calc R . .
C17 C 0.4555(6) 0.1517(2) -0.07355(15) 0.0502(9) Uani 1 1 d . . .
H8 H 0.3217 0.1573 -0.0946 0.060 Uiso 1 1 calc R . .
C18 C 0.8017(7) 0.2065(2) -0.04116(17) 0.0553(9) Uani 1 1 d . . .
H9 H 0.9073 0.2499 -0.0396 0.066 Uiso 1 1 calc R . .
C19 C 0.8400(7) 0.0505(3) 0.13971(14) 0.0518(9) Uani 1 1 d . . .
H10 H 0.9438 0.0073 0.1341 0.062 Uiso 1 1 calc R . .
O6 O 1.5153(7) -0.4299(3) 0.09821(11) 0.1002(15) Uani 1 1 d . A .
H21 H 1.6316 -0.4023 0.0917 0.150 Uiso 1 1 calc R . .
C21 C 1.2375(8) -0.1479(3) 0.15956(16) 0.0647(11) Uani 1 1 d . . .
H11 H 1.3729 -0.1414 0.1392 0.078 Uiso 1 1 calc R . .
C22 C 1.2226(10) -0.1157(3) 0.21222(19) 0.0795(15) Uani 1 1 d . . .
H12 H 1.3456 -0.0859 0.2270 0.095 Uiso 1 1 calc R . .
C23 C 0.8924(8) 0.1122(3) 0.17650(17) 0.0644(11) Uani 1 1 d . . .
H13 H 1.0315 0.1108 0.1958 0.077 Uiso 1 1 calc R . .
C24 C 0.7444(9) 0.1746(3) 0.18483(18) 0.0697(12) Uani 1 1 d . . .
H14 H 0.7800 0.2165 0.2100 0.084 Uiso 1 1 calc R . .
C25 C 1.0334(10) -0.1272(3) 0.24199(17) 0.0771(15) Uani 1 1 d . . .
H15 H 1.0251 -0.1071 0.2781 0.092 Uiso 1 1 calc R . .
C26 C 0.8673(8) -0.1977(3) 0.16721(18) 0.0655(11) Uani 1 1 d . . .
H16 H 0.7400 -0.2248 0.1522 0.079 Uiso 1 1 calc R . .
C27 C 0.5453(9) 0.1765(3) 0.15695(18) 0.0682(12) Uani 1 1 d . . .
H17 H 0.4438 0.2204 0.1626 0.082 Uiso 1 1 calc R . .
C28 C 0.8554(9) -0.1676(4) 0.22026(19) 0.0844(16) Uani 1 1 d . . .
H18 H 0.7220 -0.1754 0.2411 0.101 Uiso 1 1 calc R . .
C29 C 1.4628(18) -0.4262(8) 0.1578(3) 0.185(6) Uani 1 1 d . . .
C30 C 1.4295(19) -0.5653(6) 0.1564(3) 0.150(4) Uani 1 1 d . . .
H22 H 1.4206 -0.5817 0.1182 0.224 Uiso 1 1 calc R A .
H23 H 1.3703 -0.6090 0.1794 0.224 Uiso 1 1 calc R . .
H24 H 1.5874 -0.5545 0.1661 0.224 Uiso 1 1 calc R . .
C31 C 1.634(4) -0.4388(16) 0.1878(6) 0.198(14) Uani 0.50 1 d P A 2
H25 H 1.7214 -0.3885 0.1912 0.297 Uiso 0.50 1 calc PR A 2
H26 H 1.7287 -0.4811 0.1715 0.297 Uiso 0.50 1 calc PR A 2
H27 H 1.5837 -0.4565 0.2239 0.297 Uiso 0.50 1 calc PR A 2
C32 C 1.258(3) -0.4710(11) 0.1671(4) 0.318(14) Uani 1 1 d . A .
H28 H 1.1396 -0.4621 0.1392 0.381 Uiso 1 1 calc R . .
H29 H 1.1958 -0.4653 0.2042 0.381 Uiso 1 1 calc R . .
H33 H 0.822(6) -0.079(2) -0.0464(17) 0.047(10) Uiso 1 1 d . . .
H34 H 0.584(7) -0.082(2) -0.0272(16) 0.041(10) Uiso 1 1 d . . .
H35 H 0.750(7) -0.126(3) 0.0026(18) 0.059(12) Uiso 1 1 d . . .
C48 C 1.509(8) -0.379(2) 0.1890(7) 0.40(4) Uani 0.50 1 d P A 1
H36 H 1.6504 -0.3525 0.1784 0.599 Uiso 0.50 1 calc PR A 1
H37 H 1.5288 -0.4055 0.2244 0.599 Uiso 0.50 1 calc PR A 1
H38 H 1.3882 -0.3386 0.1915 0.599 Uiso 0.50 1 calc PR A 1

loop_
_atom_site_aniso_label
_atom_site_aniso_U_11
_atom_site_aniso_U_22
_atom_site_aniso_U_33
_atom_site_aniso_U_23
_atom_site_aniso_U_13
_atom_site_aniso_U_12
O1 0.0469(12) 0.0337(11) 0.0381(11) -0.0008(9) 0.0016(10) -0.0067(10)
N1 0.0454(16) 0.0272(14) 0.0466(16) -0.0073(12) -0.0070(14) 0.0032(12)
O3 0.0516(13) 0.0448(13) 0.0468(12) -0.0048(11) -0.0052(11) -0.0125(11)
O4 0.0741(18) 0.0272(12) 0.0816(18) -0.0052(11) 0.0324(16) -0.0040(12)
O5 0.0388(11) 0.0316(11) 0.0634(14) 0.0064(10) -0.0002(11) -0.0033(9)
C47 0.0349(14) 0.0245(13) 0.0385(15) -0.0038(12) -0.0041(12) -0.0004(12)
C7 0.0497(19) 0.0357(16) 0.0465(17) 0.0014(13) -0.0013(15) -0.0099(15)
C8 0.0394(15) 0.0254(14) 0.0351(15) -0.0051(11) 0.0045(12) -0.0010(12)
C9 0.0448(17) 0.0296(15) 0.0517(18) 0.0032(13) 0.0009(15) -0.0039(13)
C10 0.0430(17) 0.0323(15) 0.0386(16) -0.0011(13) 0.0053(13) 0.0042(13)
C11 0.0468(18) 0.0320(15) 0.0372(15) -0.0002(12) -0.0031(13) 0.0080(13)
C12 0.0515(18) 0.0292(15) 0.0383(15) -0.0104(12) 0.0122(15) -0.0033(14)
C13 0.0418(16) 0.0243(14) 0.0455(16) 0.0025(12) 0.0024(13) 0.0006(12)
C14 0.0453(17) 0.0341(15) 0.0354(15) 0.0044(12) 0.0049(14) -0.0001(14)
C15 0.064(2) 0.0442(19) 0.0501(19) -0.0059(16) -0.0043(18) 0.0119(18)
C16 0.067(2) 0.0346(18) 0.060(2) 0.0138(15) 0.0037(19) 0.0009(16)
C17 0.0476(19) 0.049(2) 0.0540(19) 0.0093(16) -0.0013(16) 0.0057(16)
C18 0.067(2) 0.0321(17) 0.067(2) 0.0029(16) 0.002(2) -0.0140(16)
C19 0.051(2) 0.058(2) 0.0464(18) -0.0117(16) -0.0024(16) 0.0044(17)
O6 0.115(3) 0.145(4) 0.0407(14) 0.0209(18) -0.0054(17) -0.084(3)
C21 0.072(3) 0.079(3) 0.0427(19) -0.0018(19) -0.0074(19) -0.015(2)
C22 0.094(4) 0.094(4) 0.050(2) -0.013(2) -0.024(3) -0.008(3)
C23 0.069(3) 0.075(3) 0.050(2) -0.015(2) -0.008(2) -0.004(2)
C24 0.097(3) 0.057(2) 0.056(2) -0.0242(19) -0.002(2) -0.006(2)
C25 0.099(4) 0.089(3) 0.044(2) -0.023(2) -0.015(3) 0.021(3)
C26 0.058(2) 0.081(3) 0.058(2) -0.025(2) 0.008(2) 0.004(2)
C27 0.087(3) 0.051(2) 0.066(2) -0.019(2) 0.002(2) 0.016(2)
C28 0.079(3) 0.118(4) 0.056(2) -0.030(3) 0.017(2) 0.021(3)
C29 0.200(9) 0.297(14) 0.057(3) 0.051(6) -0.018(5) -0.182(10)
C30 0.201(10) 0.191(9) 0.056(3) 0.003(4) -0.006(5) -0.041(8)
C31 0.27(3) 0.29(3) 0.031(6) 0.033(11) 0.014(10) 0.17(3)
C32 0.41(2) 0.45(3) 0.092(6) -0.055(10) 0.089(10) -0.34(2)
C48 0.74(8) 0.41(4) 0.055(9) -0.105(17) 0.11(2) -0.48(5)

loop_
_atom_type_symbol
_atom_type_description
_atom_type_scat_dispersion_real
_atom_type_scat_dispersion_imag
_atom_type_scat_source
C C 0.0033 0.0016 'International Tables Vol C Tables 4.2.6.8 and 6.1.1.4'
H H 0.0000 0.0000 'International Tables Vol C Tables 4.2.6.8 and 6.1.1.4'
N N 0.0061 0.0033 'International Tables Vol C Tables 4.2.6.8 and 6.1.1.4'
O O 0.0106 0.0060 'International Tables Vol C Tables 4.2.6.8 and 6.1.1.4'

loop_
_geom_angle_atom_site_label_1
_geom_angle_atom_site_label_2
_geom_angle_atom_site_label_3
_geom_angle
N1 C47 C8 111.0(2)
N1 C47 C13 108.8(2)
C8 C47 C13 114.3(2)
C8 C7 C18 120.4(3)
C7 C8 C9 119.0(3)
C7 C8 C47 118.9(3)
C9 C8 C47 122.0(3)
C8 C9 C17 120.1(3)
O1 C10 C12 110.9(3)
O1 C10 C11 107.9(2)
C12 C10 C11 112.3(3)
C26 C11 C21 118.1(3)
C26 C11 C10 123.5(3)
C21 C11 C10 118.4(3)
O3 C12 O4 124.2(3)
O3 C12 C10 119.4(3)
O4 C12 C10 116.4(3)
O5 C13 C14 111.7(3)
O5 C13 C47 109.8(3)
C14 C13 C47 110.7(2)
C19 C14 C15 118.8(3)
C19 C14 C13 120.5(3)
C15 C14 C13 120.7(3)
C27 C15 C14 119.5(4)
C18 C16 C17 119.9(3)
C16 C17 C9 120.2(3)
C16 C18 C7 120.4(3)
C14 C19 C23 120.5(4)
C11 C21 C22 120.4(4)
C25 C22 C21 120.0(5)
C24 C23 C19 120.1(4)
C27 C24 C23 119.7(4)
C22 C25 C28 119.9(4)
C11 C26 C28 121.3(4)
C24 C27 C15 121.2(4)
C25 C28 C26 120.2(5)
C48 C29 C31 61(3)
C48 C29 C32 116.7(19)
C31 C29 C32 119.8(15)
C48 C29 O6 130.2(11)
C31 C29 O6 113.4(11)
C32 C29 O6 108.0(7)
C29 C32 C30 86.9(12)

loop_
_geom_bond_atom_site_label_1
_geom_bond_atom_site_label_2
_geom_bond_distance
O1 C10 1.435(4)
N1 C47 1.494(4)
O3 C12 1.250(4)
O4 C12 1.257(4)
O5 C13 1.411(4)
C47 C8 1.511(4)
C47 C13 1.536(4)
C7 C8 1.384(4)
C7 C18 1.390(5)
C8 C9 1.386(5)
C9 C17 1.393(5)
C10 C12 1.510(5)
C10 C11 1.517(4)
C11 C26 1.349(5)
C11 C21 1.386(5)
C13 C14 1.508(4)
C14 C19 1.378(5)
C14 C15 1.393(5)
C15 C27 1.387(6)
C16 C18 1.366(6)
C16 C17 1.378(5)
C19 C23 1.395(6)
O6 C29 1.500(8)
C21 C22 1.402(7)
C22 C25 1.351(8)
C23 C24 1.364(7)
C24 C27 1.363(7)
C25 C28 1.355(8)
C26 C28 1.398(6)
C29 C48 1.124(16)
C29 C31 1.27(2)
C29 C32 1.438(12)
C30 C32 1.87(2)
